data_1574262
loop_
_publ_author_name
'Kern, Ralf H.'
'Hiller, Noemi'
'Eichele, Klaus'
'Schubert, Hartmut'
'T\"onshoff, Christina'
'Bettinger, Holger F.'
'Wesemann, Lars'

_publ_section_title
;
 Boradigermaallyl: inhibition of CH bond activation by borane CO adduct
 formation followed by CO insertion
;
_journal_issue 18
_journal_name_full 'Chemical Science'
_journal_page_first 7759
_journal_page_last 7765
_journal_paper_doi 10.1039/D5SC00881F
_journal_volume 16
_journal_year 2025
_chemical_formula_sum 'C100 H127 B Cl Ge2 O3'
_chemical_formula_weight 1568.50
_space_group_crystal_system triclinic
_space_group_IT_number 2
_space_group_name_Hall '-P 1'
_space_group_name_H-M_alt 'P -1'
_atom_sites_solution_hydrogens geom
_audit_creation_method SHELXL-2019/3
_audit_update_record
;
2025-01-20 deposited with the CCDC.	2025-03-27 downloaded from the CCDC.
;
_cell_angle_alpha 87.8450(10)
_cell_angle_beta 74.4580(10)
_cell_angle_gamma 75.2490(10)
_cell_formula_units_Z 2
_cell_length_a 14.1976(3)
_cell_length_b 14.5282(3)
_cell_length_c 22.8599(4)
_cell_measurement_reflns_used 9974
_cell_measurement_temperature 120(2)
_cell_measurement_theta_max 25.97
_cell_measurement_theta_min 2.78
_cell_volume 4390.70(15)
_computing_cell_refinement 'Bruker SAINT'
_computing_data_collection 'Bruker APEX2'
_computing_data_reduction 'Bruker SAINT'
_computing_publication_material Platon,Wingx,Shelxle
_computing_structure_refinement 'SHELXL-2019/2 (Sheldrick, 2019)'
_computing_structure_solution 'SHELXT 2014/4 (Sheldrick, 2014)'
_diffrn_ambient_temperature 120(2)
_diffrn_measured_fraction_theta_full 0.996
_diffrn_measured_fraction_theta_max 0.991
_diffrn_measurement_device_type 'Bruker APEX-II CCD'
_diffrn_measurement_method '\f and \w scans'
_diffrn_radiation_type MoK\a
_diffrn_radiation_wavelength 0.71073
_diffrn_reflns_av_R_equivalents 0.0625
_diffrn_reflns_av_unetI/netI 0.0653
_diffrn_reflns_Laue_measured_fraction_full 0.996
_diffrn_reflns_Laue_measured_fraction_max 0.991
_diffrn_reflns_limit_h_max 18
_diffrn_reflns_limit_h_min -18
_diffrn_reflns_limit_k_max 18
_diffrn_reflns_limit_k_min -19
_diffrn_reflns_limit_l_max 30
_diffrn_reflns_limit_l_min -30
_diffrn_reflns_number 105316
_diffrn_reflns_point_group_measured_fraction_full 0.996
_diffrn_reflns_point_group_measured_fraction_max 0.991
_diffrn_reflns_theta_full 25.242
_diffrn_reflns_theta_max 27.990
_diffrn_reflns_theta_min 2.956
_exptl_absorpt_coefficient_mu 0.764
_exptl_absorpt_correction_T_max 0.7456
_exptl_absorpt_correction_T_min 0.6961
_exptl_absorpt_correction_type multi-scan
_exptl_absorpt_process_details 'SADABS V2012/1 (Bruker AXS Inc.)'
_exptl_crystal_colour colorless
_exptl_crystal_density_diffrn 1.186
_exptl_crystal_description prims
_exptl_crystal_F_000 1672
_exptl_crystal_size_max 0.30
_exptl_crystal_size_mid 0.28
_exptl_crystal_size_min 0.27
_refine_diff_density_max 2.525
_refine_diff_density_min -1.659
_refine_diff_density_rms 0.080
_refine_ls_extinction_method none
_refine_ls_goodness_of_fit_ref 1.015
_refine_ls_hydrogen_treatment constr
_refine_ls_matrix_type full
_refine_ls_number_parameters 992
_refine_ls_number_reflns 20982
_refine_ls_number_restraints 0
_refine_ls_restrained_S_all 1.015
_refine_ls_R_factor_all 0.0895
_refine_ls_R_factor_gt 0.0555
_refine_ls_shift/su_max 0.001
_refine_ls_shift/su_mean 0.000
_refine_ls_structure_factor_coef Fsqd
_refine_ls_weighting_details 'w=1/[\s^2^(Fo^2^)+(0.0455P)^2^+7.4076P] where P=(Fo^2^+2Fc^2^)/3'
_refine_ls_weighting_scheme calc
_refine_ls_wR_factor_gt 0.1163
_refine_ls_wR_factor_ref 0.1299
_reflns_Friedel_coverage 0.000
_reflns_number_gt 15021
_reflns_number_total 20982
_reflns_threshold_expression 'I > 2\s(I)'
_cod_data_source_file d5sc00881f2.cif
_cod_data_source_block RK343_0m_a
_cod_depositor_comments 'Adding full bibliography for 1574261--1574268.cif.'
_cod_database_code 1574262
_shelx_shelxl_version_number 2019/3
_shelx_space_group_comment
;
The symmetry employed for this shelxl refinement is uniquely defined
by the following loop, which should always be used as a source of
symmetry information in preference to the above space-group names.
They are only intended as comments.
;

loop_
_space_group_symop_operation_xyz
'x, y, z'
'-x, -y, -z'

loop_
_atom_site_label
_atom_site_type_symbol
_atom_site_fract_x
_atom_site_fract_y
_atom_site_fract_z
_atom_site_U_iso_or_equiv
_atom_site_adp_type
_atom_site_occupancy
_atom_site_site_symmetry_order
_atom_site_calc_flag
_atom_site_refinement_flags_posn
_atom_site_refinement_flags_adp
_atom_site_refinement_flags_occupancy
_atom_site_disorder_assembly
_atom_site_disorder_group
Ge2 Ge 0.14716(2) 0.31303(2) 0.21422(2) 0.01448(7) Uani 1 1 d . . . . .
Ge1 Ge 0.30330(2) 0.33629(2) 0.32226(2) 0.01848(8) Uani 1 1 d . . . . .
Cl1 Cl 0.27000(6) 0.49265(6) 0.31969(4) 0.02759(17) Uani 1 1 d . . . . .
O2 O 0.11451(14) 0.25586(13) 0.34537(8) 0.0156(4) Uani 1 1 d . . . . .
O1 O 0.34097(19) 0.44565(19) 0.17125(12) 0.0443(7) Uani 1 1 d . . . . .
O3 O 0.8442(2) 0.8659(2) 0.16892(15) 0.0647(10) Uani 1 1 d . . . . .
C5 C 0.6242(2) 0.2523(2) 0.29555(13) 0.0204(6) Uani 1 1 d . . . . .
H5 H 0.681232 0.274054 0.274024 0.024 Uiso 1 1 calc R U . . .
C6 C 0.0200(2) 0.28579(19) 0.33363(13) 0.0168(6) Uani 1 1 d . . . . .
C7 C -0.0160(2) 0.5224(2) 0.11795(12) 0.0178(6) Uani 1 1 d . . . . .
H7 H -0.045338 0.589168 0.120743 0.021 Uiso 1 1 calc R U . . .
C8 C -0.1632(2) 0.3516(2) 0.30939(14) 0.0224(6) Uani 1 1 d . . . . .
H8 H -0.226992 0.374430 0.300949 0.027 Uiso 1 1 calc R U . . .
C9 C 0.2376(2) 0.1888(2) 0.18945(12) 0.0177(6) Uani 1 1 d . . . . .
H9 H 0.224527 0.134487 0.174481 0.021 Uiso 1 1 calc R U . . .
C10 C 0.0195(2) 0.31366(19) 0.27506(12) 0.0169(6) Uani 1 1 d . . . . .
C11 C 0.0816(2) 0.6652(2) 0.25745(13) 0.0194(6) Uani 1 1 d . . . . .
H11 H 0.049838 0.691161 0.297524 0.023 Uiso 1 1 calc R U . . .
C12 C 0.6394(2) 0.1631(2) 0.32012(14) 0.0260(7) Uani 1 1 d . . . . .
H12 H 0.705688 0.122715 0.313494 0.031 Uiso 1 1 calc R U . . .
C13 C -0.0667(2) 0.2908(2) 0.38118(13) 0.0204(6) Uani 1 1 d . . . . .
C14 C 0.0027(2) 0.3694(2) 0.07515(13) 0.0196(6) Uani 1 1 d . . . . .
H14 H -0.012490 0.331306 0.047779 0.024 Uiso 1 1 calc R U . . .
C15 C -0.0451(2) 0.4654(2) 0.08244(13) 0.0208(6) Uani 1 1 d . . . . .
H15 H -0.097252 0.491983 0.063357 0.025 Uiso 1 1 calc R U . . .
C16 C 0.4872(2) 0.5792(2) 0.30221(14) 0.0243(6) Uani 1 1 d . . . . .
H16 H 0.465949 0.630357 0.331366 0.029 Uiso 1 1 calc R U . . .
C17 C -0.0750(2) 0.3458(2) 0.26336(13) 0.0182(6) Uani 1 1 d . . . . .
H17 H -0.078994 0.363850 0.223544 0.022 Uiso 1 1 calc R U . . .
C18 C 0.1604(2) 0.6994(2) 0.22180(14) 0.0207(6) Uani 1 1 d . . . . .
C19 C 0.2039(2) 0.6618(2) 0.16316(13) 0.0205(6) Uani 1 1 d . . . . .
H19 H 0.257008 0.685298 0.137870 0.025 Uiso 1 1 calc R U . . .
C20 C 0.1729(2) 0.59067(19) 0.13964(13) 0.0182(6) Uani 1 1 d . . . . .
C21 C 0.4225(2) 0.1296(2) 0.18012(13) 0.0217(6) Uani 1 1 d . . . . .
C22 C 0.0726(2) 0.32721(19) 0.10711(12) 0.0164(6) Uani 1 1 d . . . . .
C23 C 0.2332(2) 0.0369(2) 0.04879(14) 0.0248(7) Uani 1 1 d . . . . .
C24 C 0.1958(2) 0.7779(2) 0.24473(14) 0.0248(7) Uani 1 1 d . . . . .
H24 H 0.261045 0.781351 0.215350 0.030 Uiso 1 1 calc R U . . .
C25 C 0.5276(2) 0.3112(2) 0.30141(12) 0.0164(6) Uani 1 1 d . . . . .
C26 C 0.1984(2) 0.3323(2) 0.39690(12) 0.0187(6) Uani 1 1 d . . . . .
C27 C 0.0941(2) 0.55483(19) 0.17739(12) 0.0152(5) Uani 1 1 d . . . . .
C28 C -0.1589(2) 0.3241(2) 0.36780(14) 0.0243(7) Uani 1 1 d . . . . .
H28 H -0.219787 0.328181 0.398832 0.029 Uiso 1 1 calc R U . . .
C29 C 0.0952(2) 0.3836(2) 0.14842(12) 0.0157(5) Uani 1 1 d . . . . .
C30 C 0.4894(2) 0.4873(2) 0.32222(13) 0.0180(6) Uani 1 1 d . . . . .
C31 C 0.6193(2) 0.3512(2) 0.16816(13) 0.0255(7) Uani 1 1 d . . . . .
H31 H 0.619319 0.288235 0.187384 0.031 Uiso 1 1 calc R U . . .
C32 C 0.0557(2) 0.48385(19) 0.14970(12) 0.0156(5) Uani 1 1 d . . . . .
C33 C 0.1159(2) 0.2972(2) 0.39905(12) 0.0174(6) Uani 1 1 d . . . . .
C34 C 0.2641(3) 0.0325(2) 0.30992(14) 0.0269(7) Uani 1 1 d . . . . .
H34A H 0.243516 -0.019825 0.333897 0.040 Uiso 1 1 calc R U . . .
H34B H 0.284490 0.014386 0.266620 0.040 Uiso 1 1 calc R U . . .
H34C H 0.207208 0.089426 0.317822 0.040 Uiso 1 1 calc R U . . .
C35 C 0.0473(2) 0.59432(19) 0.23662(13) 0.0173(6) Uani 1 1 d . . . . .
C36 C 0.2573(2) 0.0596(2) 0.43850(13) 0.0210(6) Uani 1 1 d . . . . .
H36 H 0.222351 0.018026 0.427672 0.025 Uiso 1 1 calc R U . . .
C37 C 0.2787(2) 0.1110(2) 0.03289(13) 0.0234(6) Uani 1 1 d . . . . .
H37 H 0.345720 0.097665 0.007212 0.028 Uiso 1 1 calc R U . . .
C38 C 0.4416(2) 0.2778(2) 0.33221(12) 0.0175(6) Uani 1 1 d . . . . .
C39 C 0.5226(2) 0.4108(2) 0.27891(13) 0.0175(6) Uani 1 1 d . . . . .
C40 C 0.1197(3) 0.8739(2) 0.24516(16) 0.0302(7) Uani 1 1 d . . . . .
H40A H 0.109164 0.885080 0.204556 0.045 Uiso 1 1 calc R U . . .
H40B H 0.145840 0.924817 0.256673 0.045 Uiso 1 1 calc R U . . .
H40C H 0.055282 0.873448 0.274512 0.045 Uiso 1 1 calc R U . . .
C41 C 0.0331(2) 0.3063(2) 0.44978(13) 0.0199(6) Uani 1 1 d . . . . .
C42 C 0.0335(2) 0.3561(2) 0.50023(14) 0.0259(7) Uani 1 1 d . . . . .
H42 H -0.021980 0.364854 0.535468 0.031 Uiso 1 1 calc R U . . .
C43 C 0.4356(2) 0.0471(2) 0.14608(15) 0.0277(7) Uani 1 1 d . . . . .
H43 H 0.379731 0.035347 0.134977 0.033 Uiso 1 1 calc R U . . .
C44 C 0.3278(2) 0.0919(2) 0.39265(13) 0.0190(6) Uani 1 1 d . . . . .
C45 C 0.5572(2) 0.1335(2) 0.35441(14) 0.0246(7) Uani 1 1 d . . . . .
H45 H 0.567752 0.073657 0.373166 0.029 Uiso 1 1 calc R U . . .
C46 C 0.5560(2) 0.4341(2) 0.41241(14) 0.0273(7) Uani 1 1 d . . . . .
H46A H 0.595475 0.481825 0.404796 0.041 Uiso 1 1 calc R U . . .
H46B H 0.596934 0.374387 0.390545 0.041 Uiso 1 1 calc R U . . .
H46C H 0.536694 0.423109 0.456069 0.041 Uiso 1 1 calc R U . . .
C47 C 0.5596(2) 0.4287(2) 0.21721(13) 0.0223(6) Uani 1 1 d . . . . .
C48 C 0.1285(2) 0.2248(2) 0.09055(13) 0.0190(6) Uani 1 1 d . . . . .
C49 C 0.1359(2) 0.0569(2) 0.08672(14) 0.0242(7) Uani 1 1 d . . . . .
H49 H 0.104878 0.005984 0.098893 0.029 Uiso 1 1 calc R U . . .
C50 C 0.1152(3) 0.3934(2) 0.49942(14) 0.0308(7) Uani 1 1 d . . . . .
H50 H 0.114656 0.427644 0.534156 0.037 Uiso 1 1 calc R U . . .
C51 C 0.0859(3) 0.1280(3) 0.59180(16) 0.0372(8) Uani 1 1 d . . . . .
H51A H 0.121749 0.150309 0.617312 0.056 Uiso 1 1 calc R U . . .
H51B H 0.031445 0.102991 0.617557 0.056 Uiso 1 1 calc R U . . .
H51C H 0.057272 0.181181 0.568889 0.056 Uiso 1 1 calc R U . . .
C52 C 0.2367(2) 0.0862(2) 0.49898(13) 0.0212(6) Uani 1 1 d . . . . .
C53 C 0.3236(2) 0.1993(2) 0.19892(12) 0.0191(6) Uani 1 1 d . . . . .
C54 C 0.2905(2) 0.1454(2) 0.51401(14) 0.0256(7) Uani 1 1 d . . . . .
H54 H 0.278362 0.163070 0.555479 0.031 Uiso 1 1 calc R U . . .
C55 C 0.0812(2) 0.1505(2) 0.10791(13) 0.0215(6) Uani 1 1 d . . . . .
C56 C 0.2833(2) 0.2829(2) 0.03260(14) 0.0278(7) Uani 1 1 d . . . . .
H56 H 0.256436 0.333702 0.065505 0.033 Uiso 1 1 calc R U . . .
C57 C -0.0411(2) 0.5625(2) 0.27756(13) 0.0209(6) Uani 1 1 d . . . . .
H57 H -0.046311 0.504259 0.257939 0.025 Uiso 1 1 calc R U . . .
C58 C 0.5518(2) 0.5220(2) 0.19948(14) 0.0272(7) Uani 1 1 d . . . . .
H58 H 0.572480 0.533789 0.157412 0.033 Uiso 1 1 calc R U . . .
C59 C -0.0521(2) 0.2635(2) 0.44386(14) 0.0248(7) Uani 1 1 d . . . . .
C60 C 0.2156(3) 0.7584(2) 0.30701(17) 0.0360(8) Uani 1 1 d . . . . .
H60A H 0.152497 0.755842 0.337044 0.054 Uiso 1 1 calc R U . . .
H60B H 0.241292 0.809369 0.318793 0.054 Uiso 1 1 calc R U . . .
H60C H 0.265719 0.697297 0.305167 0.054 Uiso 1 1 calc R U . . .
C61 C 0.3528(2) 0.0538(2) 0.32773(13) 0.0227(6) Uani 1 1 d . . . . .
H61 H 0.375765 0.103461 0.300093 0.027 Uiso 1 1 calc R U . . .
C62 C 0.2297(2) 0.2045(2) 0.05323(13) 0.0209(6) Uani 1 1 d . . . . .
C63 C 0.2197(2) 0.5588(2) 0.07323(13) 0.0243(7) Uani 1 1 d . . . . .
H63 H 0.207905 0.494928 0.068136 0.029 Uiso 1 1 calc R U . . .
C64 C 0.2889(3) -0.0642(2) 0.02398(15) 0.0302(7) Uani 1 1 d . . . . .
H64 H 0.355419 -0.060933 -0.003981 0.036 Uiso 1 1 calc R U . . .
C65 C 0.4581(2) 0.1902(2) 0.36216(13) 0.0203(6) Uani 1 1 d . . . . .
C66 C 0.1965(2) 0.3813(2) 0.44895(14) 0.0273(7) Uani 1 1 d . . . . .
H66 H 0.251894 0.406336 0.449436 0.033 Uiso 1 1 calc R U . . .
C67 C 0.6120(2) 0.0002(3) 0.14474(15) 0.0326(8) Uani 1 1 d . . . . .
H67 H 0.676155 -0.044476 0.133244 0.039 Uiso 1 1 calc R U . . .
C68 C 0.1598(2) 0.0493(2) 0.54757(14) 0.0256(7) Uani 1 1 d . . . . .
H68 H 0.119596 0.021412 0.526580 0.031 Uiso 1 1 calc R U . . .
C69 C 0.3640(3) 0.3080(3) 0.54398(16) 0.0400(9) Uani 1 1 d . . . . .
H69A H 0.305413 0.349259 0.532989 0.060 Uiso 1 1 calc R U . . .
H69B H 0.406995 0.346892 0.551504 0.060 Uiso 1 1 calc R U . . .
H69C H 0.340814 0.274209 0.580789 0.060 Uiso 1 1 calc R U . . .
C70 C 0.5107(3) 0.7006(2) 0.22093(17) 0.0361(8) Uani 1 1 d . . . . .
H70 H 0.455914 0.743656 0.252365 0.043 Uiso 1 1 calc R U . . .
C71 C 0.3225(2) 0.3826(2) 0.19885(14) 0.0274(7) Uani 1 1 d . . . . .
C72 C 0.3896(2) 0.5573(2) 0.42925(14) 0.0272(7) Uani 1 1 d . . . . .
H72A H 0.426089 0.606335 0.428617 0.041 Uiso 1 1 calc R U . . .
H72B H 0.366145 0.538243 0.471144 0.041 Uiso 1 1 calc R U . . .
H72C H 0.331347 0.582685 0.412870 0.041 Uiso 1 1 calc R U . . .
C73 C 0.5769(3) 0.3526(3) 0.11299(15) 0.0381(9) Uani 1 1 d . . . . .
H73A H 0.512546 0.334653 0.125295 0.057 Uiso 1 1 calc R U . . .
H73B H 0.625095 0.307276 0.081567 0.057 Uiso 1 1 calc R U . . .
H73C H 0.566030 0.416766 0.096844 0.057 Uiso 1 1 calc R U . . .
C74 C 0.3615(2) 0.1794(2) 0.47043(14) 0.0240(6) Uani 1 1 d . . . . .
C75 C 0.4246(3) 0.2356(3) 0.49180(15) 0.0362(9) Uani 1 1 d . . . . .
H75 H 0.454759 0.271332 0.456524 0.043 Uiso 1 1 calc R U . . .
C76 C 0.5288(3) -0.0173(3) 0.12848(16) 0.0347(8) Uani 1 1 d . . . . .
H76 H 0.537043 -0.073217 0.105465 0.042 Uiso 1 1 calc R U . . .
C77 C -0.0257(3) 0.1153(2) 0.20932(17) 0.0356(8) Uani 1 1 d . . . . .
H77A H -0.003197 0.046209 0.201665 0.053 Uiso 1 1 calc R U . . .
H77B H -0.094396 0.131959 0.236403 0.053 Uiso 1 1 calc R U . . .
H77C H 0.020022 0.135728 0.228441 0.053 Uiso 1 1 calc R U . . .
C78 C -0.0250(2) 0.1656(2) 0.14885(15) 0.0261(7) Uani 1 1 d . . . . .
H78 H -0.053247 0.235430 0.158194 0.031 Uiso 1 1 calc R U . . .
C79 C 0.5070(2) 0.1457(2) 0.19481(14) 0.0259(7) Uani 1 1 d . . . . .
H79 H 0.500077 0.201732 0.217366 0.031 Uiso 1 1 calc R U . . .
C80 C 0.5151(2) 0.5987(2) 0.24062(15) 0.0281(7) Uani 1 1 d . . . . .
C81 C 0.3780(2) 0.1549(2) 0.40868(13) 0.0199(6) Uani 1 1 d . . . . .
C82 C 0.4605(2) 0.4702(2) 0.39020(12) 0.0189(6) Uani 1 1 d . . . . .
H82 H 0.424258 0.418445 0.396430 0.023 Uiso 1 1 calc R U . . .
C83 C 0.3982(3) 0.2512(3) 0.02259(16) 0.0336(8) Uani 1 1 d . . . . .
H83A H 0.413609 0.219108 0.058660 0.050 Uiso 1 1 calc R U . . .
H83B H 0.426155 0.306944 0.015485 0.050 Uiso 1 1 calc R U . . .
H83C H 0.428252 0.207083 -0.012770 0.050 Uiso 1 1 calc R U . . .
C84 C -0.1488(2) 0.3000(3) 0.49468(15) 0.0364(9) Uani 1 1 d . . . . .
H84A H -0.135645 0.281961 0.534028 0.055 Uiso 1 1 calc R U . . .
H84B H -0.201741 0.271908 0.488985 0.055 Uiso 1 1 calc R U . . .
H84C H -0.171131 0.369527 0.493600 0.055 Uiso 1 1 calc R U . . .
C85 C 0.1672(3) 0.6273(3) 0.03247(15) 0.0353(8) Uani 1 1 d . . . . .
H85A H 0.094690 0.630765 0.044591 0.053 Uiso 1 1 calc R U . . .
H85B H 0.195919 0.604285 -0.009919 0.053 Uiso 1 1 calc R U . . .
H85C H 0.177265 0.690747 0.036644 0.053 Uiso 1 1 calc R U . . .
C86 C 0.6002(3) 0.0809(3) 0.17682(15) 0.0334(8) Uani 1 1 d . . . . .
H86 H 0.656583 0.093008 0.187047 0.040 Uiso 1 1 calc R U . . .
C87 C 0.2587(3) 0.3282(3) -0.02470(17) 0.0424(9) Uani 1 1 d . . . . .
H87A H 0.291756 0.380293 -0.036001 0.064 Uiso 1 1 calc R U . . .
H87B H 0.185395 0.353256 -0.016935 0.064 Uiso 1 1 calc R U . . .
H87C H 0.283192 0.280134 -0.057929 0.064 Uiso 1 1 calc R U . . .
C88 C -0.0177(3) 0.1538(2) 0.44534(16) 0.0328(8) Uani 1 1 d . . . . .
H88A H 0.045418 0.130396 0.413554 0.049 Uiso 1 1 calc R U . . .
H88B H -0.069998 0.126142 0.438285 0.049 Uiso 1 1 calc R U . . .
H88C H -0.006608 0.135260 0.485112 0.049 Uiso 1 1 calc R U . . .
C89 C 0.7294(2) 0.3589(2) 0.14845(16) 0.0325(8) Uani 1 1 d . . . . .
H89A H 0.731571 0.421415 0.131272 0.049 Uiso 1 1 calc R U . . .
H89B H 0.769761 0.308840 0.117747 0.049 Uiso 1 1 calc R U . . .
H89C H 0.757147 0.351379 0.183773 0.049 Uiso 1 1 calc R U . . .
C90 C 0.4405(3) -0.0362(3) 0.31624(17) 0.0387(9) Uani 1 1 d . . . . .
H90A H 0.499660 -0.021735 0.324432 0.058 Uiso 1 1 calc R U . . .
H90B H 0.457379 -0.058249 0.273817 0.058 Uiso 1 1 calc R U . . .
H90C H 0.420661 -0.086070 0.343113 0.058 Uiso 1 1 calc R U . . .
C91 C 0.3339(3) 0.5489(3) 0.05048(16) 0.0429(9) Uani 1 1 d . . . . .
H91A H 0.347194 0.611890 0.050417 0.064 Uiso 1 1 calc R U . . .
H91B H 0.359113 0.520892 0.009141 0.064 Uiso 1 1 calc R U . . .
H91C H 0.368369 0.507638 0.077365 0.064 Uiso 1 1 calc R U . . .
C92 C 0.2135(3) -0.0304(3) 0.58207(16) 0.0344(8) Uani 1 1 d . . . . .
H92A H 0.255522 -0.082948 0.553597 0.052 Uiso 1 1 calc R U . . .
H92B H 0.163037 -0.053349 0.613153 0.052 Uiso 1 1 calc R U . . .
H92C H 0.256210 -0.005795 0.601535 0.052 Uiso 1 1 calc R U . . .
C93 C 0.3111(3) -0.1309(2) 0.07390(18) 0.0449(10) Uani 1 1 d . . . . .
H93A H 0.347556 -0.104219 0.097009 0.067 Uiso 1 1 calc R U . . .
H93B H 0.352707 -0.193051 0.055884 0.067 Uiso 1 1 calc R U . . .
H93C H 0.247462 -0.138476 0.101121 0.067 Uiso 1 1 calc R U . . .
C94 C 0.4852(3) 0.7196(3) 0.16024(19) 0.0447(10) Uani 1 1 d . . . . .
H94A H 0.544078 0.689174 0.127285 0.067 Uiso 1 1 calc R U . . .
H94B H 0.467082 0.788430 0.154463 0.067 Uiso 1 1 calc R U . . .
H94C H 0.428184 0.693490 0.159923 0.067 Uiso 1 1 calc R U . . .
C95 C -0.0249(3) 0.5351(3) 0.33981(14) 0.0329(8) Uani 1 1 d . . . . .
H95A H 0.040799 0.489071 0.334777 0.049 Uiso 1 1 calc R U . . .
H95B H -0.078655 0.506544 0.362707 0.049 Uiso 1 1 calc R U . . .
H95C H -0.026282 0.592114 0.361961 0.049 Uiso 1 1 calc R U . . .
C96 C 0.2327(3) -0.1026(3) -0.01320(18) 0.0412(9) Uani 1 1 d . . . . .
H96A H 0.274287 -0.164066 -0.032398 0.062 Uiso 1 1 calc R U . . .
H96B H 0.218589 -0.057556 -0.044643 0.062 Uiso 1 1 calc R U . . .
H96C H 0.168939 -0.111046 0.013391 0.062 Uiso 1 1 calc R U . . .
C97 C -0.1408(3) 0.6377(3) 0.28389(19) 0.0415(9) Uani 1 1 d . . . . .
H97A H -0.139081 0.695115 0.304400 0.062 Uiso 1 1 calc R U . . .
H97B H -0.196726 0.612845 0.307848 0.062 Uiso 1 1 calc R U . . .
H97C H -0.150421 0.653587 0.243496 0.062 Uiso 1 1 calc R U . . .
C98 C -0.0938(3) 0.1319(2) 0.1174(2) 0.0401(9) Uani 1 1 d . . . . .
H98A H -0.097748 0.168440 0.080850 0.060 Uiso 1 1 calc R U . . .
H98B H -0.161545 0.141579 0.145229 0.060 Uiso 1 1 calc R U . . .
H98C H -0.065876 0.064044 0.106037 0.060 Uiso 1 1 calc R U . . .
C99 C 0.6098(3) 0.7245(3) 0.2194(2) 0.0551(12) Uani 1 1 d . . . . .
H99A H 0.621815 0.716325 0.259767 0.083 Uiso 1 1 calc R U . . .
H99B H 0.605726 0.790730 0.207690 0.083 Uiso 1 1 calc R U . . .
H99C H 0.665410 0.682014 0.189816 0.083 Uiso 1 1 calc R U . . .
C100 C 0.8444(4) 0.8832(3) 0.2292(2) 0.0564(12) Uani 1 1 d . . . . .
H10A H 0.868670 0.940917 0.230935 0.068 Uiso 1 1 calc R U . . .
H10B H 0.891914 0.828884 0.241977 0.068 Uiso 1 1 calc R U . . .
C101 C 0.7442(4) 0.8964(3) 0.2715(2) 0.0587(12) Uani 1 1 d . . . . .
H10C H 0.696459 0.949156 0.258495 0.088 Uiso 1 1 calc R U . . .
H10D H 0.747140 0.910971 0.312348 0.088 Uiso 1 1 calc R U . . .
H10E H 0.721632 0.837914 0.271911 0.088 Uiso 1 1 calc R U . . .
C102 C 0.9376(3) 0.8386(3) 0.1263(2) 0.0576(12) Uani 1 1 d . . . . .
H10F H 0.976358 0.776830 0.137438 0.069 Uiso 1 1 calc R U . . .
H10G H 0.976171 0.886439 0.126774 0.069 Uiso 1 1 calc R U . . .
C103 C 0.5112(3) 0.1672(4) 0.5110(2) 0.0616(13) Uani 1 1 d . . . . .
H10H H 0.483661 0.130905 0.545491 0.092 Uiso 1 1 calc R U . . .
H10I H 0.552924 0.203526 0.523003 0.092 Uiso 1 1 calc R U . . .
H10J H 0.552703 0.123305 0.476980 0.092 Uiso 1 1 calc R U . . .
B1 B 0.2907(3) 0.3036(3) 0.23599(16) 0.0233(7) Uani 1 1 d . . . . .
C105 C 0.9268(4) 0.8297(4) 0.0655(2) 0.0835(19) Uani 1 1 d . . . . .
H10K H 0.896395 0.776816 0.063507 0.125 Uiso 1 1 calc R U . . .
H10L H 0.993441 0.817366 0.036093 0.125 Uiso 1 1 calc R U . . .
H10M H 0.883237 0.888940 0.055732 0.125 Uiso 1 1 calc R U . . .

loop_
_atom_site_aniso_label
_atom_site_aniso_U_11
_atom_site_aniso_U_22
_atom_site_aniso_U_33
_atom_site_aniso_U_23
_atom_site_aniso_U_13
_atom_site_aniso_U_12
Ge2 0.01429(15) 0.01586(15) 0.01228(14) 0.00006(11) -0.00424(11) -0.00125(11)
Ge1 0.01573(15) 0.03068(18) 0.01214(15) 0.00058(12) -0.00411(12) -0.01095(13)
Cl1 0.0216(4) 0.0278(4) 0.0366(4) 0.0086(3) -0.0133(3) -0.0073(3)
O2 0.0113(9) 0.0200(10) 0.0156(10) 0.0011(8) -0.0046(8) -0.0031(8)
O1 0.0398(15) 0.0428(16) 0.0504(17) 0.0222(13) -0.0135(13) -0.0122(13)
O3 0.0508(19) 0.068(2) 0.071(2) -0.0315(17) -0.0382(17) 0.0204(16)
C5 0.0158(14) 0.0267(16) 0.0184(15) -0.0014(12) -0.0004(12) -0.0090(12)
C6 0.0135(13) 0.0171(14) 0.0219(15) 0.0011(11) -0.0078(11) -0.0043(11)
C7 0.0191(14) 0.0144(13) 0.0183(14) 0.0000(11) -0.0049(12) -0.0014(11)
C8 0.0161(14) 0.0255(16) 0.0291(17) 0.0021(13) -0.0110(13) -0.0068(12)
C9 0.0193(14) 0.0174(14) 0.0148(14) -0.0005(11) -0.0037(11) -0.0024(11)
C10 0.0170(14) 0.0171(14) 0.0177(14) 0.0010(11) -0.0068(12) -0.0043(11)
C11 0.0212(15) 0.0197(15) 0.0158(14) -0.0046(11) -0.0040(12) -0.0029(12)
C12 0.0180(15) 0.0253(16) 0.0306(17) -0.0011(13) -0.0009(13) -0.0041(13)
C13 0.0168(14) 0.0245(15) 0.0215(15) 0.0041(12) -0.0050(12) -0.0086(12)
C14 0.0229(15) 0.0192(14) 0.0187(14) -0.0016(11) -0.0084(12) -0.0056(12)
C15 0.0187(14) 0.0236(15) 0.0213(15) 0.0013(12) -0.0095(12) -0.0031(12)
C16 0.0181(15) 0.0235(16) 0.0298(17) -0.0017(13) -0.0051(13) -0.0037(12)
C17 0.0191(14) 0.0185(14) 0.0203(15) 0.0000(11) -0.0095(12) -0.0061(12)
C18 0.0201(15) 0.0170(14) 0.0265(16) -0.0007(12) -0.0099(13) -0.0032(12)
C19 0.0181(14) 0.0194(15) 0.0244(16) 0.0022(12) -0.0054(12) -0.0061(12)
C20 0.0193(14) 0.0156(14) 0.0177(14) 0.0031(11) -0.0047(12) -0.0015(11)
C21 0.0202(15) 0.0268(16) 0.0188(15) 0.0074(12) -0.0061(12) -0.0071(13)
C22 0.0199(14) 0.0146(13) 0.0141(13) -0.0012(10) -0.0050(11) -0.0026(11)
C23 0.0294(17) 0.0214(15) 0.0229(16) -0.0046(12) -0.0135(14) 0.0023(13)
C24 0.0257(16) 0.0199(15) 0.0310(17) -0.0017(13) -0.0074(14) -0.0098(13)
C25 0.0151(13) 0.0220(14) 0.0122(13) -0.0033(11) -0.0006(11) -0.0074(11)
C26 0.0173(14) 0.0261(15) 0.0126(13) -0.0002(11) -0.0029(11) -0.0062(12)
C27 0.0144(13) 0.0130(13) 0.0172(14) 0.0002(10) -0.0058(11) 0.0001(11)
C28 0.0148(14) 0.0335(18) 0.0248(16) 0.0056(13) -0.0026(12) -0.0102(13)
C29 0.0144(13) 0.0196(14) 0.0127(13) -0.0004(11) -0.0042(11) -0.0030(11)
C30 0.0108(13) 0.0253(15) 0.0193(14) -0.0002(11) -0.0054(11) -0.0053(11)
C31 0.0202(15) 0.0341(18) 0.0165(15) 0.0012(13) -0.0019(12) -0.0002(13)
C32 0.0164(14) 0.0174(14) 0.0111(13) -0.0003(10) -0.0010(11) -0.0035(11)
C33 0.0167(14) 0.0197(14) 0.0164(14) 0.0007(11) -0.0072(11) -0.0028(11)
C34 0.0359(18) 0.0256(17) 0.0223(16) 0.0014(13) -0.0085(14) -0.0123(14)
C35 0.0176(14) 0.0161(14) 0.0186(14) 0.0016(11) -0.0062(12) -0.0036(11)
C36 0.0192(15) 0.0224(15) 0.0234(16) 0.0016(12) -0.0052(12) -0.0092(12)
C37 0.0251(16) 0.0254(16) 0.0182(15) -0.0027(12) -0.0061(13) -0.0028(13)
C38 0.0164(14) 0.0226(15) 0.0136(13) -0.0064(11) -0.0025(11) -0.0057(12)
C39 0.0111(13) 0.0241(15) 0.0184(14) 0.0004(11) -0.0040(11) -0.0063(11)
C40 0.039(2) 0.0212(16) 0.0345(19) 0.0002(13) -0.0146(16) -0.0097(14)
C41 0.0154(14) 0.0243(15) 0.0169(14) 0.0062(12) -0.0027(12) -0.0023(12)
C42 0.0223(16) 0.0342(18) 0.0158(15) 0.0003(13) 0.0006(12) -0.0037(14)
C43 0.0223(16) 0.0284(17) 0.0285(17) 0.0019(13) -0.0064(14) 0.0003(13)
C44 0.0178(14) 0.0187(14) 0.0190(15) 0.0018(11) -0.0029(12) -0.0043(12)
C45 0.0208(15) 0.0235(16) 0.0245(16) 0.0012(12) 0.0009(13) -0.0044(13)
C46 0.0249(17) 0.0359(19) 0.0231(16) -0.0042(13) -0.0090(13) -0.0078(14)
C47 0.0150(14) 0.0268(16) 0.0215(15) 0.0009(12) -0.0032(12) -0.0005(12)
C48 0.0239(15) 0.0188(14) 0.0152(14) -0.0015(11) -0.0105(12) -0.0013(12)
C49 0.0282(17) 0.0189(15) 0.0303(17) -0.0013(12) -0.0157(14) -0.0056(13)
C50 0.0349(19) 0.042(2) 0.0160(15) -0.0056(14) -0.0042(14) -0.0125(16)
C51 0.0294(19) 0.048(2) 0.0272(18) 0.0082(16) 0.0039(15) -0.0097(17)
C52 0.0186(15) 0.0235(15) 0.0208(15) 0.0064(12) -0.0051(12) -0.0049(12)
C53 0.0239(15) 0.0206(15) 0.0141(14) 0.0031(11) -0.0085(12) -0.0048(12)
C54 0.0261(16) 0.0349(18) 0.0159(15) -0.0009(13) -0.0026(13) -0.0110(14)
C55 0.0248(16) 0.0186(15) 0.0235(16) -0.0024(12) -0.0138(13) -0.0017(12)
C56 0.0280(17) 0.0240(16) 0.0224(16) -0.0025(13) 0.0032(14) -0.0008(13)
C57 0.0231(15) 0.0201(15) 0.0181(15) -0.0029(11) 0.0006(12) -0.0090(12)
C58 0.0202(16) 0.0346(18) 0.0205(16) 0.0074(13) 0.0008(13) -0.0037(14)
C59 0.0165(15) 0.0388(19) 0.0208(15) 0.0096(13) -0.0045(12) -0.0119(14)
C60 0.044(2) 0.0290(18) 0.048(2) 0.0018(16) -0.0299(18) -0.0138(16)
C61 0.0270(16) 0.0232(15) 0.0165(15) -0.0006(12) -0.0009(13) -0.0087(13)
C62 0.0260(16) 0.0211(15) 0.0155(14) -0.0018(11) -0.0080(12) -0.0027(12)
C63 0.0284(17) 0.0218(16) 0.0186(15) 0.0008(12) 0.0015(13) -0.0073(13)
C64 0.0326(18) 0.0219(16) 0.0325(18) -0.0060(13) -0.0062(15) -0.0020(14)
C65 0.0197(15) 0.0254(16) 0.0158(14) -0.0043(12) -0.0002(12) -0.0098(12)
C66 0.0279(17) 0.0404(19) 0.0179(15) -0.0011(13) -0.0056(13) -0.0162(15)
C67 0.0153(15) 0.038(2) 0.0330(19) 0.0117(15) -0.0005(14) 0.0061(14)
C68 0.0226(16) 0.0361(18) 0.0201(15) 0.0092(13) -0.0057(13) -0.0121(14)
C69 0.052(2) 0.045(2) 0.0302(19) -0.0057(16) -0.0141(17) -0.0220(19)
C70 0.0340(19) 0.0254(18) 0.043(2) 0.0106(15) -0.0038(16) -0.0056(15)
C71 0.0256(17) 0.0371(19) 0.0216(16) 0.0042(14) -0.0095(14) -0.0086(15)
C72 0.0235(16) 0.0292(17) 0.0244(16) -0.0085(13) -0.0037(13) -0.0001(13)
C73 0.038(2) 0.043(2) 0.0236(18) -0.0052(15) -0.0061(16) 0.0048(17)
C74 0.0249(16) 0.0269(16) 0.0203(15) -0.0022(12) -0.0030(13) -0.0096(13)
C75 0.042(2) 0.052(2) 0.0218(17) -0.0055(15) -0.0021(15) -0.0301(18)
C76 0.0348(19) 0.0304(18) 0.0289(18) 0.0010(14) -0.0004(15) 0.0006(15)
C77 0.0339(19) 0.0226(17) 0.047(2) 0.0030(15) -0.0045(17) -0.0087(15)
C78 0.0230(16) 0.0161(15) 0.0411(19) -0.0026(13) -0.0103(14) -0.0058(12)
C79 0.0201(15) 0.0344(18) 0.0238(16) 0.0049(13) -0.0069(13) -0.0075(14)
C80 0.0206(16) 0.0264(17) 0.0341(18) 0.0085(14) -0.0040(14) -0.0047(13)
C81 0.0188(15) 0.0207(15) 0.0191(15) 0.0007(11) -0.0007(12) -0.0077(12)
C82 0.0184(14) 0.0229(15) 0.0153(14) -0.0040(11) -0.0042(12) -0.0051(12)
C83 0.0317(19) 0.0340(19) 0.0326(19) 0.0011(15) -0.0037(15) -0.0094(15)
C84 0.0168(16) 0.067(3) 0.0243(17) 0.0132(17) -0.0017(14) -0.0139(16)
C85 0.042(2) 0.045(2) 0.0189(16) 0.0045(15) -0.0087(15) -0.0110(17)
C86 0.0253(17) 0.041(2) 0.0308(19) 0.0020(15) -0.0063(15) -0.0050(15)
C87 0.036(2) 0.043(2) 0.041(2) 0.0176(17) -0.0029(17) -0.0049(17)
C88 0.0332(19) 0.040(2) 0.0349(19) 0.0181(15) -0.0177(16) -0.0199(16)
C89 0.0202(16) 0.0360(19) 0.0299(18) 0.0069(15) 0.0057(14) -0.0012(14)
C90 0.032(2) 0.040(2) 0.038(2) -0.0148(16) -0.0061(16) 0.0001(16)
C91 0.030(2) 0.057(3) 0.0269(19) 0.0016(17) 0.0059(16) 0.0002(18)
C92 0.0324(19) 0.041(2) 0.0348(19) 0.0177(16) -0.0143(16) -0.0144(16)
C93 0.058(3) 0.0209(18) 0.051(2) 0.0004(16) -0.020(2) 0.0049(17)
C94 0.038(2) 0.037(2) 0.058(3) 0.0236(19) -0.0144(19) -0.0087(17)
C95 0.049(2) 0.039(2) 0.0167(16) 0.0015(14) -0.0036(15) -0.0270(17)
C96 0.048(2) 0.0286(19) 0.046(2) -0.0176(16) -0.0134(19) -0.0040(17)
C97 0.0199(17) 0.040(2) 0.055(2) -0.0015(18) 0.0039(17) -0.0048(15)
C98 0.0286(19) 0.0251(18) 0.073(3) -0.0080(17) -0.0227(19) -0.0071(15)
C99 0.065(3) 0.036(2) 0.079(3) 0.022(2) -0.035(3) -0.025(2)
C100 0.061(3) 0.058(3) 0.070(3) 0.030(2) -0.040(3) -0.028(2)
C101 0.072(3) 0.045(3) 0.060(3) -0.009(2) -0.036(3) 0.004(2)
C102 0.047(3) 0.046(3) 0.082(3) 0.014(2) -0.026(3) -0.008(2)
C103 0.033(2) 0.094(4) 0.062(3) -0.028(3) -0.016(2) -0.018(2)
B1 0.0191(17) 0.034(2) 0.0207(17) 0.0022(14) -0.0091(14) -0.0090(15)
C105 0.070(4) 0.096(4) 0.067(3) -0.030(3) -0.032(3) 0.027(3)

loop_
_atom_type_symbol
_atom_type_description
_atom_type_scat_dispersion_real
_atom_type_scat_dispersion_imag
_atom_type_scat_source
C C 0.0033 0.0016 'International Tables Vol C Tables 4.2.6.8 and 6.1.1.4'
Ge Ge 0.1547 1.8001 'International Tables Vol C Tables 4.2.6.8 and 6.1.1.4'
Cl Cl 0.1484 0.1585 'International Tables Vol C Tables 4.2.6.8 and 6.1.1.4'
O O 0.0106 0.0060 'International Tables Vol C Tables 4.2.6.8 and 6.1.1.4'
H H 0.0000 0.0000 'International Tables Vol C Tables 4.2.6.8 and 6.1.1.4'
B B 0.0013 0.0007 'International Tables Vol C Tables 4.2.6.8 and 6.1.1.4'

loop_
_geom_angle_atom_site_label_1
_geom_angle_atom_site_label_2
_geom_angle_atom_site_label_3
_geom_angle
_geom_angle_site_symmetry_1
_geom_angle_site_symmetry_3
_geom_angle_publ_flag
C9 Ge2 C10 115.53(12) . . ?
C9 Ge2 C29 114.57(11) . . ?
C10 Ge2 C29 100.49(11) . . ?
C9 Ge2 B1 70.29(13) . . ?
C10 Ge2 B1 124.21(12) . . ?
C29 Ge2 B1 128.68(12) . . ?
C26 Ge1 C38 111.67(11) . . ?
C26 Ge1 B1 122.48(12) . . ?
C38 Ge1 B1 112.07(12) . . ?
C26 Ge1 Cl1 95.72(9) . . ?
C38 Ge1 Cl1 112.29(8) . . ?
B1 Ge1 Cl1 100.40(10) . . ?
C33 O2 C6 111.9(2) . . ?
C102 O3 C100 117.2(3) . . ?
C12 C5 C25 121.9(3) . . ?
C12 C5 H5 119.1 . . ?
C25 C5 H5 119.1 . . ?
C10 C6 C13 124.4(3) . . ?
C10 C6 O2 116.5(2) . . ?
C13 C6 O2 119.1(2) . . ?
C15 C7 C32 121.4(3) . . ?
C15 C7 H7 119.3 . . ?
C32 C7 H7 119.3 . . ?
C17 C8 C28 120.5(3) . . ?
C17 C8 H8 119.8 . . ?
C28 C8 H8 119.8 . . ?
C53 C9 Ge2 101.8(2) . . ?
C53 C9 H9 129.1 . . ?
Ge2 C9 H9 129.1 . . ?
C6 C10 C17 116.8(3) . . ?
C6 C10 Ge2 120.0(2) . . ?
C17 C10 Ge2 123.1(2) . . ?
C18 C11 C35 122.4(3) . . ?
C18 C11 H11 118.8 . . ?
C35 C11 H11 118.8 . . ?
C45 C12 C5 119.2(3) . . ?
C45 C12 H12 120.4 . . ?
C5 C12 H12 120.4 . . ?
C28 C13 C6 117.0(3) . . ?
C28 C13 C59 125.7(3) . . ?
C6 C13 C59 117.3(2) . . ?
C15 C14 C22 121.4(3) . . ?
C15 C14 H14 119.3 . . ?
C22 C14 H14 119.3 . . ?
C14 C15 C7 119.2(3) . . ?
C14 C15 H15 120.4 . . ?
C7 C15 H15 120.4 . . ?
C30 C16 C80 122.0(3) . . ?
C30 C16 H16 119.0 . . ?
C80 C16 H16 119.0 . . ?
C8 C17 C10 120.6(3) . . ?
C8 C17 H17 119.7 . . ?
C10 C17 H17 119.7 . . ?
C19 C18 C11 117.5(3) . . ?
C19 C18 C24 120.6(3) . . ?
C11 C18 C24 121.8(3) . . ?
C18 C19 C20 122.7(3) . . ?
C18 C19 H19 118.6 . . ?
C20 C19 H19 118.6 . . ?
C19 C20 C27 118.8(3) . . ?
C19 C20 C63 119.0(3) . . ?
C27 C20 C63 122.0(2) . . ?
C43 C21 C79 118.2(3) . . ?
C43 C21 C53 121.2(3) . . ?
C79 C21 C53 120.5(3) . . ?
C14 C22 C29 119.6(2) . . ?
C14 C22 C48 116.8(2) . . ?
C29 C22 C48 123.3(2) . . ?
C37 C23 C49 118.5(3) . . ?
C37 C23 C64 120.4(3) . . ?
C49 C23 C64 121.2(3) . . ?
C18 C24 C60 112.7(3) . . ?
C18 C24 C40 110.1(2) . . ?
C60 C24 C40 111.2(3) . . ?
C18 C24 H24 107.5 . . ?
C60 C24 H24 107.5 . . ?
C40 C24 H24 107.5 . . ?
C5 C25 C38 119.3(3) . . ?
C5 C25 C39 116.0(2) . . ?
C38 C25 C39 124.4(2) . . ?
C33 C26 C66 117.0(3) . . ?
C33 C26 Ge1 123.3(2) . . ?
C66 C26 Ge1 118.8(2) . . ?
C35 C27 C20 119.0(2) . . ?
C35 C27 C32 122.4(2) . . ?
C20 C27 C32 118.1(2) . . ?
C13 C28 C8 120.7(3) . . ?
C13 C28 H28 119.6 . . ?
C8 C28 H28 119.6 . . ?
C32 C29 C22 118.3(2) . . ?
C32 C29 Ge2 124.13(19) . . ?
C22 C29 Ge2 115.4(2) . . ?
C16 C30 C39 119.1(3) . . ?
C16 C30 C82 119.6(3) . . ?
C39 C30 C82 121.3(3) . . ?
C47 C31 C73 115.4(3) . . ?
C47 C31 C89 107.9(3) . . ?
C73 C31 C89 110.9(3) . . ?
C47 C31 H31 107.5 . . ?
C73 C31 H31 107.5 . . ?
C89 C31 H31 107.5 . . ?
C7 C32 C29 119.3(2) . . ?
C7 C32 C27 115.8(2) . . ?
C29 C32 C27 124.5(2) . . ?
C26 C33 O2 116.5(2) . . ?
C26 C33 C41 124.1(3) . . ?
O2 C33 C41 119.3(2) . . ?
C61 C34 H34A 109.5 . . ?
C61 C34 H34B 109.5 . . ?
H34A C34 H34B 109.5 . . ?
C61 C34 H34C 109.5 . . ?
H34A C34 H34C 109.5 . . ?
H34B C34 H34C 109.5 . . ?
C11 C35 C27 119.4(3) . . ?
C11 C35 C57 119.4(3) . . ?
C27 C35 C57 121.2(2) . . ?
C52 C36 C44 122.3(3) . . ?
C52 C36 H36 118.8 . . ?
C44 C36 H36 118.8 . . ?
C23 C37 C62 122.2(3) . . ?
C23 C37 H37 118.9 . . ?
C62 C37 H37 118.9 . . ?
C65 C38 C25 118.2(3) . . ?
C65 C38 Ge1 118.4(2) . . ?
C25 C38 Ge1 122.5(2) . . ?
C47 C39 C30 119.2(3) . . ?
C47 C39 C25 122.0(3) . . ?
C30 C39 C25 118.4(2) . . ?
C24 C40 H40A 109.5 . . ?
C24 C40 H40B 109.5 . . ?
H40A C40 H40B 109.5 . . ?
C24 C40 H40C 109.5 . . ?
H40A C40 H40C 109.5 . . ?
H40B C40 H40C 109.5 . . ?
C42 C41 C33 117.2(3) . . ?
C42 C41 C59 125.8(3) . . ?
C33 C41 C59 117.0(3) . . ?
C41 C42 C50 120.2(3) . . ?
C41 C42 H42 119.9 . . ?
C50 C42 H42 119.9 . . ?
C76 C43 C21 120.6(3) . . ?
C76 C43 H43 119.7 . . ?
C21 C43 H43 119.7 . . ?
C36 C44 C81 118.7(3) . . ?
C36 C44 C61 119.6(3) . . ?
C81 C44 C61 121.6(3) . . ?
C12 C45 C65 121.3(3) . . ?
C12 C45 H45 119.4 . . ?
C65 C45 H45 119.4 . . ?
C82 C46 H46A 109.5 . . ?
C82 C46 H46B 109.5 . . ?
H46A C46 H46B 109.5 . . ?
C82 C46 H46C 109.5 . . ?
H46A C46 H46C 109.5 . . ?
H46B C46 H46C 109.5 . . ?
C58 C47 C39 119.1(3) . . ?
C58 C47 C31 116.3(3) . . ?
C39 C47 C31 124.2(3) . . ?
C55 C48 C62 119.8(3) . . ?
C55 C48 C22 121.5(3) . . ?
C62 C48 C22 118.5(3) . . ?
C23 C49 C55 122.1(3) . . ?
C23 C49 H49 118.9 . . ?
C55 C49 H49 118.9 . . ?
C66 C50 C42 120.8(3) . . ?
C66 C50 H50 119.6 . . ?
C42 C50 H50 119.6 . . ?
C68 C51 H51A 109.5 . . ?
C68 C51 H51B 109.5 . . ?
H51A C51 H51B 109.5 . . ?
C68 C51 H51C 109.5 . . ?
H51A C51 H51C 109.5 . . ?
H51B C51 H51C 109.5 . . ?
C36 C52 C54 117.9(3) . . ?
C36 C52 C68 120.8(3) . . ?
C54 C52 C68 121.3(3) . . ?
C9 C53 C21 125.1(3) . . ?
C9 C53 B1 104.7(2) . . ?
C21 C53 B1 130.2(2) . . ?
C74 C54 C52 122.3(3) . . ?
C74 C54 H54 118.9 . . ?
C52 C54 H54 118.9 . . ?
C48 C55 C49 118.4(3) . . ?
C48 C55 C78 123.2(3) . . ?
C49 C55 C78 118.4(3) . . ?
C62 C56 C87 111.1(3) . . ?
C62 C56 C83 114.2(3) . . ?
C87 C56 C83 109.8(3) . . ?
C62 C56 H56 107.1 . . ?
C87 C56 H56 107.1 . . ?
C83 C56 H56 107.1 . . ?
C35 C57 C95 112.0(2) . . ?
C35 C57 C97 111.6(3) . . ?
C95 C57 C97 110.7(3) . . ?
C35 C57 H57 107.4 . . ?
C95 C57 H57 107.4 . . ?
C97 C57 H57 107.4 . . ?
C80 C58 C47 122.7(3) . . ?
C80 C58 H58 118.7 . . ?
C47 C58 H58 118.7 . . ?
C13 C59 C84 112.3(3) . . ?
C13 C59 C41 105.2(2) . . ?
C84 C59 C41 111.9(3) . . ?
C13 C59 C88 108.6(3) . . ?
C84 C59 C88 109.3(3) . . ?
C41 C59 C88 109.4(2) . . ?
C24 C60 H60A 109.5 . . ?
C24 C60 H60B 109.5 . . ?
H60A C60 H60B 109.5 . . ?
C24 C60 H60C 109.5 . . ?
H60A C60 H60C 109.5 . . ?
H60B C60 H60C 109.5 . . ?
C44 C61 C34 114.6(3) . . ?
C44 C61 C90 110.6(3) . . ?
C34 C61 C90 109.0(3) . . ?
C44 C61 H61 107.5 . . ?
C34 C61 H61 107.5 . . ?
C90 C61 H61 107.5 . . ?
C37 C62 C48 119.0(3) . . ?
C37 C62 C56 119.4(3) . . ?
C48 C62 C56 121.6(3) . . ?
C20 C63 C85 110.4(3) . . ?
C20 C63 C91 114.9(3) . . ?
C85 C63 C91 108.5(3) . . ?
C20 C63 H63 107.6 . . ?
C85 C63 H63 107.6 . . ?
C91 C63 H63 107.6 . . ?
C93 C64 C96 111.4(3) . . ?
C93 C64 C23 111.9(3) . . ?
C96 C64 C23 111.7(3) . . ?
C93 C64 H64 107.2 . . ?
C96 C64 H64 107.2 . . ?
C23 C64 H64 107.2 . . ?
C45 C65 C38 119.6(3) . . ?
C45 C65 C81 114.6(3) . . ?
C38 C65 C81 125.5(3) . . ?
C50 C66 C26 120.7(3) . . ?
C50 C66 H66 119.7 . . ?
C26 C66 H66 119.7 . . ?
C86 C67 C76 119.8(3) . . ?
C86 C67 H67 120.1 . . ?
C76 C67 H67 120.1 . . ?
C52 C68 C51 112.8(3) . . ?
C52 C68 C92 110.5(3) . . ?
C51 C68 C92 110.5(3) . . ?
C52 C68 H68 107.6 . . ?
C51 C68 H68 107.6 . . ?
C92 C68 H68 107.6 . . ?
C75 C69 H69A 109.5 . . ?
C75 C69 H69B 109.5 . . ?
H69A C69 H69B 109.5 . . ?
C75 C69 H69C 109.5 . . ?
H69A C69 H69C 109.5 . . ?
H69B C69 H69C 109.5 . . ?
C80 C70 C99 110.0(3) . . ?
C80 C70 C94 112.8(3) . . ?
C99 C70 C94 111.1(3) . . ?
C80 C70 H70 107.6 . . ?
C99 C70 H70 107.6 . . ?
C94 C70 H70 107.6 . . ?
O1 C71 B1 176.0(3) . . ?
C82 C72 H72A 109.5 . . ?
C82 C72 H72B 109.5 . . ?
H72A C72 H72B 109.5 . . ?
C82 C72 H72C 109.5 . . ?
H72A C72 H72C 109.5 . . ?
H72B C72 H72C 109.5 . . ?
C31 C73 H73A 109.5 . . ?
C31 C73 H73B 109.5 . . ?
H73A C73 H73B 109.5 . . ?
C31 C73 H73C 109.5 . . ?
H73A C73 H73C 109.5 . . ?
H73B C73 H73C 109.5 . . ?
C54 C74 C81 118.9(3) . . ?
C54 C74 C75 118.4(3) . . ?
C81 C74 C75 122.5(3) . . ?
C103 C75 C74 110.0(3) . . ?
C103 C75 C69 109.1(3) . . ?
C74 C75 C69 114.2(3) . . ?
C103 C75 H75 107.8 . . ?
C74 C75 H75 107.8 . . ?
C69 C75 H75 107.8 . . ?
C43 C76 C67 119.9(3) . . ?
C43 C76 H76 120.1 . . ?
C67 C76 H76 120.1 . . ?
C78 C77 H77A 109.5 . . ?
C78 C77 H77B 109.5 . . ?
H77A C77 H77B 109.5 . . ?
C78 C77 H77C 109.5 . . ?
H77A C77 H77C 109.5 . . ?
H77B C77 H77C 109.5 . . ?
C55 C78 C98 111.4(3) . . ?
C55 C78 C77 111.5(3) . . ?
C98 C78 C77 110.1(3) . . ?
C55 C78 H78 107.9 . . ?
C98 C78 H78 107.9 . . ?
C77 C78 H78 107.9 . . ?
C86 C79 C21 120.7(3) . . ?
C86 C79 H79 119.6 . . ?
C21 C79 H79 119.6 . . ?
C58 C80 C16 117.5(3) . . ?
C58 C80 C70 122.3(3) . . ?
C16 C80 C70 120.1(3) . . ?
C44 C81 C74 119.8(3) . . ?
C44 C81 C65 121.9(3) . . ?
C74 C81 C65 118.0(2) . . ?
C30 C82 C46 110.1(2) . . ?
C30 C82 C72 114.3(2) . . ?
C46 C82 C72 110.1(2) . . ?
C30 C82 H82 107.4 . . ?
C46 C82 H82 107.4 . . ?
C72 C82 H82 107.4 . . ?
C56 C83 H83A 109.5 . . ?
C56 C83 H83B 109.5 . . ?
H83A C83 H83B 109.5 . . ?
C56 C83 H83C 109.5 . . ?
H83A C83 H83C 109.5 . . ?
H83B C83 H83C 109.5 . . ?
C59 C84 H84A 109.5 . . ?
C59 C84 H84B 109.5 . . ?
H84A C84 H84B 109.5 . . ?
C59 C84 H84C 109.5 . . ?
H84A C84 H84C 109.5 . . ?
H84B C84 H84C 109.5 . . ?
C63 C85 H85A 109.5 . . ?
C63 C85 H85B 109.5 . . ?
H85A C85 H85B 109.5 . . ?
C63 C85 H85C 109.5 . . ?
H85A C85 H85C 109.5 . . ?
H85B C85 H85C 109.5 . . ?
C67 C86 C79 120.8(3) . . ?
C67 C86 H86 119.6 . . ?
C79 C86 H86 119.6 . . ?
C56 C87 H87A 109.5 . . ?
C56 C87 H87B 109.5 . . ?
H87A C87 H87B 109.5 . . ?
C56 C87 H87C 109.5 . . ?
H87A C87 H87C 109.5 . . ?
H87B C87 H87C 109.5 . . ?
C59 C88 H88A 109.5 . . ?
C59 C88 H88B 109.5 . . ?
H88A C88 H88B 109.5 . . ?
C59 C88 H88C 109.5 . . ?
H88A C88 H88C 109.5 . . ?
H88B C88 H88C 109.5 . . ?
C31 C89 H89A 109.5 . . ?
C31 C89 H89B 109.5 . . ?
H89A C89 H89B 109.5 . . ?
C31 C89 H89C 109.5 . . ?
H89A C89 H89C 109.5 . . ?
H89B C89 H89C 109.5 . . ?
C61 C90 H90A 109.5 . . ?
C61 C90 H90B 109.5 . . ?
H90A C90 H90B 109.5 . . ?
C61 C90 H90C 109.5 . . ?
H90A C90 H90C 109.5 . . ?
H90B C90 H90C 109.5 . . ?
C63 C91 H91A 109.5 . . ?
C63 C91 H91B 109.5 . . ?
H91A C91 H91B 109.5 . . ?
C63 C91 H91C 109.5 . . ?
H91A C91 H91C 109.5 . . ?
H91B C91 H91C 109.5 . . ?
C68 C92 H92A 109.5 . . ?
C68 C92 H92B 109.5 . . ?
H92A C92 H92B 109.5 . . ?
C68 C92 H92C 109.5 . . ?
H92A C92 H92C 109.5 . . ?
H92B C92 H92C 109.5 . . ?
C64 C93 H93A 109.5 . . ?
C64 C93 H93B 109.5 . . ?
H93A C93 H93B 109.5 . . ?
C64 C93 H93C 109.5 . . ?
H93A C93 H93C 109.5 . . ?
H93B C93 H93C 109.5 . . ?
C70 C94 H94A 109.5 . . ?
C70 C94 H94B 109.5 . . ?
H94A C94 H94B 109.5 . . ?
C70 C94 H94C 109.5 . . ?
H94A C94 H94C 109.5 . . ?
H94B C94 H94C 109.5 . . ?
C57 C95 H95A 109.5 . . ?
C57 C95 H95B 109.5 . . ?
H95A C95 H95B 109.5 . . ?
C57 C95 H95C 109.5 . . ?
H95A C95 H95C 109.5 . . ?
H95B C95 H95C 109.5 . . ?
C64 C96 H96A 109.5 . . ?
C64 C96 H96B 109.5 . . ?
H96A C96 H96B 109.5 . . ?
C64 C96 H96C 109.5 . . ?
H96A C96 H96C 109.5 . . ?
H96B C96 H96C 109.5 . . ?
C57 C97 H97A 109.5 . . ?
C57 C97 H97B 109.5 . . ?
H97A C97 H97B 109.5 . . ?
C57 C97 H97C 109.5 . . ?
H97A C97 H97C 109.5 . . ?
H97B C97 H97C 109.5 . . ?
C78 C98 H98A 109.5 . . ?
C78 C98 H98B 109.5 . . ?
H98A C98 H98B 109.5 . . ?
C78 C98 H98C 109.5 . . ?
H98A C98 H98C 109.5 . . ?
H98B C98 H98C 109.5 . . ?
C70 C99 H99A 109.5 . . ?
C70 C99 H99B 109.5 . . ?
H99A C99 H99B 109.5 . . ?
C70 C99 H99C 109.5 . . ?
H99A C99 H99C 109.5 . . ?
H99B C99 H99C 109.5 . . ?
O3 C100 C101 112.2(4) . . ?
O3 C100 H10A 109.2 . . ?
C101 C100 H10A 109.2 . . ?
O3 C100 H10B 109.2 . . ?
C101 C100 H10B 109.2 . . ?
H10A C100 H10B 107.9 . . ?
C100 C101 H10C 109.5 . . ?
C100 C101 H10D 109.5 . . ?
H10C C101 H10D 109.5 . . ?
C100 C101 H10E 109.5 . . ?
H10C C101 H10E 109.5 . . ?
H10D C101 H10E 109.5 . . ?
O3 C102 C105 111.7(4) . . ?
O3 C102 H10F 109.3 . . ?
C105 C102 H10F 109.3 . . ?
O3 C102 H10G 109.3 . . ?
C105 C102 H10G 109.3 . . ?
H10F C102 H10G 107.9 . . ?
C75 C103 H10H 109.5 . . ?
C75 C103 H10I 109.5 . . ?
H10H C103 H10I 109.5 . . ?
C75 C103 H10J 109.5 . . ?
H10H C103 H10J 109.5 . . ?
H10I C103 H10J 109.5 . . ?
C71 B1 C53 114.9(3) . . ?
C71 B1 Ge1 102.4(2) . . ?
C53 B1 Ge1 129.8(2) . . ?
C71 B1 Ge2 99.5(2) . . ?
C53 B1 Ge2 82.28(17) . . ?
Ge1 B1 Ge2 124.50(17) . . ?
C102 C105 H10K 109.5 . . ?
C102 C105 H10L 109.5 . . ?
H10K C105 H10L 109.5 . . ?
C102 C105 H10M 109.5 . . ?
H10K C105 H10M 109.5 . . ?
H10L C105 H10M 109.5 . . ?

loop_
_geom_bond_atom_site_label_1
_geom_bond_atom_site_label_2
_geom_bond_distance
_geom_bond_site_symmetry_2
_geom_bond_publ_flag
Ge2 C9 1.932(3) . ?
Ge2 C10 1.965(3) . ?
Ge2 C29 1.988(3) . ?
Ge2 B1 2.194(3) . ?
Ge1 C26 1.951(3) . ?
Ge1 C38 2.001(3) . ?
Ge1 B1 2.109(3) . ?
Ge1 Cl1 2.2012(8) . ?
O2 C33 1.394(3) . ?
O2 C6 1.396(3) . ?
O1 C71 1.139(4) . ?
O3 C102 1.391(5) . ?
O3 C100 1.412(5) . ?
C5 C12 1.381(4) . ?
C5 C25 1.394(4) . ?
C5 H5 0.9500 . ?
C6 C10 1.386(4) . ?
C6 C13 1.395(4) . ?
C7 C15 1.386(4) . ?
C7 C32 1.396(4) . ?
C7 H7 0.9500 . ?
C8 C17 1.389(4) . ?
C8 C28 1.392(4) . ?
C8 H8 0.9500 . ?
C9 C53 1.342(4) . ?
C9 H9 0.9500 . ?
C10 C17 1.398(4) . ?
C11 C18 1.388(4) . ?
C11 C35 1.394(4) . ?
C11 H11 0.9500 . ?
C12 C45 1.379(4) . ?
C12 H12 0.9500 . ?
C13 C28 1.386(4) . ?
C13 C59 1.526(4) . ?
C14 C15 1.382(4) . ?
C14 C22 1.393(4) . ?
C14 H14 0.9500 . ?
C15 H15 0.9500 . ?
C16 C30 1.391(4) . ?
C16 C80 1.396(4) . ?
C16 H16 0.9500 . ?
C17 H17 0.9500 . ?
C18 C19 1.384(4) . ?
C18 C24 1.518(4) . ?
C19 C20 1.396(4) . ?
C19 H19 0.9500 . ?
C20 C27 1.419(4) . ?
C20 C63 1.522(4) . ?
C21 C43 1.398(4) . ?
C21 C79 1.404(4) . ?
C21 C53 1.473(4) . ?
C22 C29 1.421(4) . ?
C22 C48 1.505(4) . ?
C23 C37 1.381(4) . ?
C23 C49 1.384(4) . ?
C23 C64 1.529(4) . ?
C24 C60 1.527(5) . ?
C24 C40 1.530(4) . ?
C24 H24 1.0000 . ?
C25 C38 1.427(4) . ?
C25 C39 1.509(4) . ?
C26 C33 1.381(4) . ?
C26 C66 1.399(4) . ?
C27 C35 1.409(4) . ?
C27 C32 1.511(4) . ?
C28 H28 0.9500 . ?
C29 C32 1.419(4) . ?
C30 C39 1.415(4) . ?
C30 C82 1.525(4) . ?
C31 C47 1.531(4) . ?
C31 C73 1.533(4) . ?
C31 C89 1.539(4) . ?
C31 H31 1.0000 . ?
C33 C41 1.395(4) . ?
C34 C61 1.527(4) . ?
C34 H34A 0.9800 . ?
C34 H34B 0.9800 . ?
C34 H34C 0.9800 . ?
C35 C57 1.516(4) . ?
C36 C52 1.383(4) . ?
C36 C44 1.400(4) . ?
C36 H36 0.9500 . ?
C37 C62 1.393(4) . ?
C37 H37 0.9500 . ?
C38 C65 1.419(4) . ?
C39 C47 1.406(4) . ?
C40 H40A 0.9800 . ?
C40 H40B 0.9800 . ?
C40 H40C 0.9800 . ?
C41 C42 1.387(4) . ?
C41 C59 1.531(4) . ?
C42 C50 1.395(4) . ?
C42 H42 0.9500 . ?
C43 C76 1.379(4) . ?
C43 H43 0.9500 . ?
C44 C81 1.407(4) . ?
C44 C61 1.521(4) . ?
C45 C65 1.406(4) . ?
C45 H45 0.9500 . ?
C46 C82 1.536(4) . ?
C46 H46A 0.9800 . ?
C46 H46B 0.9800 . ?
C46 H46C 0.9800 . ?
C47 C58 1.385(4) . ?
C48 C55 1.402(4) . ?
C48 C62 1.423(4) . ?
C49 C55 1.414(4) . ?
C49 H49 0.9500 . ?
C50 C66 1.376(4) . ?
C50 H50 0.9500 . ?
C51 C68 1.529(5) . ?
C51 H51A 0.9800 . ?
C51 H51B 0.9800 . ?
C51 H51C 0.9800 . ?
C52 C54 1.393(4) . ?
C52 C68 1.522(4) . ?
C53 B1 1.660(5) . ?
C54 C74 1.390(4) . ?
C54 H54 0.9500 . ?
C55 C78 1.513(4) . ?
C56 C62 1.520(4) . ?
C56 C87 1.528(5) . ?
C56 C83 1.533(5) . ?
C56 H56 1.0000 . ?
C57 C95 1.524(4) . ?
C57 C97 1.528(5) . ?
C57 H57 1.0000 . ?
C58 C80 1.385(5) . ?
C58 H58 0.9500 . ?
C59 C84 1.529(4) . ?
C59 C88 1.546(5) . ?
C60 H60A 0.9800 . ?
C60 H60B 0.9800 . ?
C60 H60C 0.9800 . ?
C61 C90 1.533(5) . ?
C61 H61 1.0000 . ?
C63 C85 1.530(4) . ?
C63 C91 1.534(5) . ?
C63 H63 1.0000 . ?
C64 C93 1.514(5) . ?
C64 C96 1.515(5) . ?
C64 H64 1.0000 . ?
C65 C81 1.514(4) . ?
C66 H66 0.9500 . ?
C67 C86 1.356(5) . ?
C67 C76 1.412(5) . ?
C67 H67 0.9500 . ?
C68 C92 1.532(4) . ?
C68 H68 1.0000 . ?
C69 C75 1.534(5) . ?
C69 H69A 0.9800 . ?
C69 H69B 0.9800 . ?
C69 H69C 0.9800 . ?
C70 C80 1.521(4) . ?
C70 C99 1.523(5) . ?
C70 C94 1.524(5) . ?
C70 H70 1.0000 . ?
C71 B1 1.492(5) . ?
C72 C82 1.538(4) . ?
C72 H72A 0.9800 . ?
C72 H72B 0.9800 . ?
C72 H72C 0.9800 . ?
C73 H73A 0.9800 . ?
C73 H73B 0.9800 . ?
C73 H73C 0.9800 . ?
C74 C81 1.411(4) . ?
C74 C75 1.531(4) . ?
C75 C103 1.526(6) . ?
C75 H75 1.0000 . ?
C76 H76 0.9500 . ?
C77 C78 1.538(5) . ?
C77 H77A 0.9800 . ?
C77 H77B 0.9800 . ?
C77 H77C 0.9800 . ?
C78 C98 1.535(4) . ?
C78 H78 1.0000 . ?
C79 C86 1.381(5) . ?
C79 H79 0.9500 . ?
C82 H82 1.0000 . ?
C83 H83A 0.9800 . ?
C83 H83B 0.9800 . ?
C83 H83C 0.9800 . ?
C84 H84A 0.9800 . ?
C84 H84B 0.9800 . ?
C84 H84C 0.9800 . ?
C85 H85A 0.9800 . ?
C85 H85B 0.9800 . ?
C85 H85C 0.9800 . ?
C86 H86 0.9500 . ?
C87 H87A 0.9800 . ?
C87 H87B 0.9800 . ?
C87 H87C 0.9800 . ?
C88 H88A 0.9800 . ?
C88 H88B 0.9800 . ?
C88 H88C 0.9800 . ?
C89 H89A 0.9800 . ?
C89 H89B 0.9800 . ?
C89 H89C 0.9800 . ?
C90 H90A 0.9800 . ?
C90 H90B 0.9800 . ?
C90 H90C 0.9800 . ?
C91 H91A 0.9800 . ?
C91 H91B 0.9800 . ?
C91 H91C 0.9800 . ?
C92 H92A 0.9800 . ?
C92 H92B 0.9800 . ?
C92 H92C 0.9800 . ?
C93 H93A 0.9800 . ?
C93 H93B 0.9800 . ?
C93 H93C 0.9800 . ?
C94 H94A 0.9800 . ?
C94 H94B 0.9800 . ?
C94 H94C 0.9800 . ?
C95 H95A 0.9800 . ?
C95 H95B 0.9800 . ?
C95 H95C 0.9800 . ?
C96 H96A 0.9800 . ?
C96 H96B 0.9800 . ?
C96 H96C 0.9800 . ?
C97 H97A 0.9800 . ?
C97 H97B 0.9800 . ?
C97 H97C 0.9800 . ?
C98 H98A 0.9800 . ?
C98 H98B 0.9800 . ?
C98 H98C 0.9800 . ?
C99 H99A 0.9800 . ?
C99 H99B 0.9800 . ?
C99 H99C 0.9800 . ?
C100 C101 1.460(6) . ?
C100 H10A 0.9900 . ?
C100 H10B 0.9900 . ?
C101 H10C 0.9800 . ?
C101 H10D 0.9800 . ?
C101 H10E 0.9800 . ?
C102 C105 1.454(6) . ?
C102 H10F 0.9900 . ?
C102 H10G 0.9900 . ?
C103 H10H 0.9800 . ?
C103 H10I 0.9800 . ?
C103 H10J 0.9800 . ?
C105 H10K 0.9800 . ?
C105 H10L 0.9800 . ?
C105 H10M 0.9800 . ?
